data_4332578
loop_
_publ_author_name
'Rood, Jeffrey A.'
'Noll, Bruce C.'
'Henderson, Kenneth W.'

_publ_section_title
;
 Synthesis, Structural Characterization, Gas Sorption and Guest-Exchange
 Studies of the Lightweight, Porous Metal&#x2212;Organic Framework
 \a-[Mg3(O2CH)6]
;
_journal_issue 14
_journal_name_full 'Inorganic Chemistry'
_journal_page_first 5521
_journal_page_last 5528
_journal_paper_doi 10.1021/ic060543v
_journal_volume 45
_journal_year 2006
_chemical_compound_source Synthesized
_chemical_formula_moiety 'C5.67 H5.67 Ba3 N0.33 O12.32'
_chemical_formula_sum 'C5.67 H5.67 Ba3 N0.33 O12.32'
_chemical_formula_weight 687.58
_space_group_IT_number 62
_symmetry_cell_setting orthorhombic
_symmetry_Int_Tables_number 62
_symmetry_space_group_name_Hall '-P 2ac 2n'
_symmetry_space_group_name_H-M 'P n m a'
_atom_sites_solution_hydrogens geom
_atom_sites_solution_primary direct
_atom_sites_solution_secondary difmap
_audit_creation_method SHELXL-97
_cell_angle_alpha 90.00
_cell_angle_beta 90.00
_cell_angle_gamma 90.00
_cell_formula_units_Z 4
_cell_length_a 7.0497(12)
_cell_length_b 12.706(2)
_cell_length_c 15.481(2)
_cell_measurement_reflns_used 7564
_cell_measurement_temperature 100(2)
_cell_measurement_theta_max 38.57
_cell_measurement_theta_min 2.63
_cell_volume 1386.7(4)
_computing_structure_refinement 'SHELXL-97 (Sheldrick, 1997)'
_computing_structure_solution 'SHELXS-97 (Sheldrick, 1990)'
_diffrn_ambient_temperature 100(2)
_diffrn_detector_area_resol_mean 8.33
_diffrn_measured_fraction_theta_full 1.000
_diffrn_measured_fraction_theta_max 1.000
_diffrn_measurement_device_type 'Bruker X8-ApexII CCD Diffractometer'
_diffrn_measurement_method '\f and \w scans'
_diffrn_radiation_monochromator graphite
_diffrn_radiation_probe x-ray
_diffrn_radiation_type MoK\a
_diffrn_radiation_wavelength 0.71073
_diffrn_reflns_av_R_equivalents 0.0395
_diffrn_reflns_av_sigmaI/netI 0.0159
_diffrn_reflns_limit_h_max 10
_diffrn_reflns_limit_h_min -10
_diffrn_reflns_limit_k_max 18
_diffrn_reflns_limit_k_min -18
_diffrn_reflns_limit_l_max 22
_diffrn_reflns_limit_l_min -22
_diffrn_reflns_number 28698
_diffrn_reflns_theta_full 31.00
_diffrn_reflns_theta_max 31.00
_diffrn_reflns_theta_min 2.07
_diffrn_source 'fine-focus sealed tube'
_diffrn_source_type 'Siemens KFFMO2K-90'
_exptl_absorpt_coefficient_mu 8.488
_exptl_absorpt_correction_T_max 0.5511
_exptl_absorpt_correction_T_min 0.2089
_exptl_absorpt_correction_type multi-scan
_exptl_absorpt_process_details
; Blessing, R.H. (1995) Acta Cryst. A51, 33-38.

Sheldrick, G.M. (2004) SADABS, University of G\:ottingen, Germany
;
_exptl_crystal_colour colorless
_exptl_crystal_density_diffrn 3.294
_exptl_crystal_density_method 'not measured'
_exptl_crystal_description parallelepiped
_exptl_crystal_F_000 1234
_exptl_crystal_recrystallization_method 'From DMF at 120 C'
_exptl_crystal_size_max 0.26
_exptl_crystal_size_mid 0.12
_exptl_crystal_size_min 0.07
_refine_diff_density_max 0.771
_refine_diff_density_min -1.125
_refine_diff_density_rms 0.158
_refine_ls_extinction_method none
_refine_ls_goodness_of_fit_ref 1.188
_refine_ls_hydrogen_treatment constr
_refine_ls_matrix_type full
_refine_ls_number_parameters 125
_refine_ls_number_reflns 2300
_refine_ls_number_restraints 6
_refine_ls_restrained_S_all 1.193
_refine_ls_R_factor_all 0.0184
_refine_ls_R_factor_gt 0.0176
_refine_ls_shift/su_max 0.001
_refine_ls_shift/su_mean 0.000
_refine_ls_structure_factor_coef Fsqd
_refine_ls_weighting_details 'calc w=1/[\s^2^(Fo^2^)+(0.0171P)^2^+2.3356P] where P=(Fo^2^+2Fc^2^)/3'
_refine_ls_weighting_scheme calc
_refine_ls_wR_factor_gt 0.0423
_refine_ls_wR_factor_ref 0.0427
_reflns_number_gt 2241
_reflns_number_total 2300
_reflns_threshold_expression >2sigma(I)
_cod_data_source_file ic060543vsup11.cif
_cod_data_source_block jr15ii_0m
_cod_original_cell_volume 1386.6(4)
_cod_database_code 4332578

loop_
_symmetry_equiv_pos_as_xyz
'x, y, z'
'x+1/2, -y+1/2, -z+1/2'
'-x, y+1/2, -z'
'-x+1/2, -y, z+1/2'
'-x, -y, -z'
'-x-1/2, y-1/2, z-1/2'
'x, -y-1/2, z'
'x-1/2, y, -z-1/2'

loop_
_atom_site_label
_atom_site_type_symbol
_atom_site_fract_x
_atom_site_fract_y
_atom_site_fract_z
_atom_site_U_iso_or_equiv
_atom_site_adp_type
_atom_site_occupancy
_atom_site_symmetry_multiplicity
_atom_site_calc_flag
_atom_site_refinement_flags
_atom_site_disorder_group
Ba1 Ba 0.637253(19) 0.418373(10) 0.123245(8) 0.01131(4) Uani 1 1 d . .
Ba2 Ba 0.19223(3) 0.2500 -0.025516(12) 0.01301(5) Uani 1 2 d S .
O1 O 0.7820(4) 0.2500 0.21765(16) 0.0164(5) Uani 1 2 d S .
O2 O 0.3781(2) 0.50153(15) 0.23893(11) 0.0174(3) Uani 1 1 d . .
O3 O 0.3653(3) 0.2500 0.14199(17) 0.0154(5) Uani 1 2 d S .
O4 O 0.3047(2) 0.46149(14) 0.03120(11) 0.0148(3) Uani 1 1 d . .
O5 O 0.2189(3) 0.38563(14) -0.16000(11) 0.0169(3) Uani 1 1 d . .
O6 O 0.0155(2) 0.40844(13) 0.07120(12) 0.0162(3) Uani 1 1 d . .
C1 C 0.1487(3) 0.47362(19) 0.07115(15) 0.0144(4) Uani 1 1 d . .
H1 H 0.1320 0.5367 0.1033 0.017 Uiso 1 1 calc R .
C2 C 0.8804(4) 0.5898(2) 0.22468(17) 0.0174(5) Uani 1 1 d . .
H2 H 0.9630 0.6418 0.2475 0.021 Uiso 1 1 calc R .
C3 C 0.7468(5) 0.2500 0.2977(2) 0.0185(6) Uani 1 2 d S .
H3 H 0.6168 0.2500 0.3138 0.022 Uiso 1 2 calc SR .
C4 C -0.3154(6) 0.2500 -0.0741(2) 0.0234(7) Uani 0.687(8) 2 d SP 1
H4 H -0.4008 0.2500 -0.1216 0.028 Uiso 0.687(8) 2 calc SPR 1
O7 O -0.154(3) 0.2500 -0.0961(6) 0.024(2) Uani 0.687(8) 2 d SP 1
O8 O -0.3999(6) 0.2500 -0.0017(2) 0.0166(9) Uani 0.687(8) 2 d SP 1
N1 N -0.3154(6) 0.2500 -0.0741(2) 0.0234(7) Uani 0.313(8) 2 d SP 2
O1N O -0.2628(16) 0.2500 0.0128(5) 0.022(2) Uani 0.313(8) 2 d SP 2
O2N O -0.4571(19) 0.2500 -0.0995(9) 0.050(4) Uani 0.313(8) 2 d SPU 2
O3N O -0.164(5) 0.2500 -0.1192(14) 0.019(4) Uani 0.313(8) 2 d SP 2

loop_
_atom_site_aniso_label
_atom_site_aniso_U_11
_atom_site_aniso_U_22
_atom_site_aniso_U_33
_atom_site_aniso_U_23
_atom_site_aniso_U_13
_atom_site_aniso_U_12
Ba1 0.01085(7) 0.01092(7) 0.01215(7) 0.00082(4) 0.00024(4) 0.00026(4)
Ba2 0.01463(9) 0.01055(8) 0.01383(9) 0.000 0.00039(6) 0.000
O1 0.0158(11) 0.0164(11) 0.0171(11) 0.000 0.0009(9) 0.000
O2 0.0171(8) 0.0191(8) 0.0160(8) -0.0022(6) 0.0010(6) -0.0001(7)
O3 0.0149(12) 0.0142(11) 0.0169(11) 0.000 0.0003(9) 0.000
O4 0.0128(8) 0.0179(8) 0.0138(7) 0.0017(6) 0.0004(6) 0.0002(6)
O5 0.0208(9) 0.0150(7) 0.0150(7) 0.0022(6) -0.0015(7) -0.0010(7)
O6 0.0127(8) 0.0173(8) 0.0187(8) 0.0016(6) 0.0023(7) -0.0006(6)
C1 0.0141(10) 0.0156(10) 0.0135(9) 0.0015(8) -0.0016(8) 0.0020(8)
C2 0.0171(11) 0.0184(11) 0.0166(11) -0.0020(9) -0.0010(9) -0.0016(8)
C3 0.0126(14) 0.0224(16) 0.0206(16) 0.000 -0.0003(12) 0.000
C4 0.0266(19) 0.0251(17) 0.0184(15) 0.000 0.0064(14) 0.000
O7 0.018(4) 0.028(3) 0.024(5) 0.000 -0.003(4) 0.000
O8 0.018(2) 0.0157(16) 0.0159(16) 0.000 0.0035(14) 0.000
N1 0.0266(19) 0.0251(17) 0.0184(15) 0.000 0.0064(14) 0.000
O1N 0.038(6) 0.013(4) 0.016(4) 0.000 0.000(4) 0.000
O2N 0.033(5) 0.068(5) 0.048(5) 0.000 -0.005(4) 0.000
O3N 0.009(5) 0.023(6) 0.024(11) 0.000 -0.007(9) 0.000

loop_
_atom_type_symbol
_atom_type_description
_atom_type_scat_dispersion_real
_atom_type_scat_dispersion_imag
_atom_type_scat_source
C C 0.0033 0.0016 'International Tables Vol C Tables 4.2.6.8 and 6.1.1.4'
H H 0.0000 0.0000 'International Tables Vol C Tables 4.2.6.8 and 6.1.1.4'
O O 0.0106 0.0060 'International Tables Vol C Tables 4.2.6.8 and 6.1.1.4'
Ba Ba -0.3244 2.2819 'International Tables Vol C Tables 4.2.6.8 and 6.1.1.4'
N N 0.0061 0.0033 'International Tables Vol C Tables 4.2.6.8 and 6.1.1.4'

loop_
_geom_angle_atom_site_label_1
_geom_angle_atom_site_label_2
_geom_angle_atom_site_label_3
_geom_angle
_geom_angle_site_symmetry_1
_geom_angle_site_symmetry_3
O5 Ba1 O2 76.34(5) 5_665 .
O5 Ba1 O1 116.88(6) 5_665 .
O2 Ba1 O1 101.28(6) . .
O5 Ba1 O6 75.40(5) 5_665 1_655
O2 Ba1 O6 146.66(5) . 1_655
O1 Ba1 O6 76.49(6) . 1_655
O5 Ba1 O4 103.73(5) 5_665 .
O2 Ba1 O4 72.64(5) . .
O1 Ba1 O4 136.46(6) . .
O6 Ba1 O4 131.53(5) 1_655 .
O5 Ba1 O1N 135.95(19) 5_665 1_655
O2 Ba1 O1N 147.6(2) . 1_655
O1 Ba1 O1N 69.20(16) . 1_655
O6 Ba1 O1N 63.4(2) 1_655 1_655
O4 Ba1 O1N 92.8(2) . 1_655
O5 Ba1 O4 68.74(5) 5_665 5_665
O2 Ba1 O4 115.51(5) . 5_665
O1 Ba1 O4 142.63(6) . 5_665
O6 Ba1 O4 69.31(5) 1_655 5_665
O4 Ba1 O4 65.82(6) . 5_665
O1N Ba1 O4 82.12(13) 1_655 5_665
O5 Ba1 O3 153.58(6) 5_665 .
O2 Ba1 O3 77.26(6) . .
O1 Ba1 O3 67.76(6) . .
O6 Ba1 O3 129.09(5) 1_655 .
O4 Ba1 O3 68.89(6) . .
O1N Ba1 O3 70.47(19) 1_655 .
O4 Ba1 O3 124.97(6) 5_665 .
O5 Ba1 O8 147.23(7) 5_665 1_655
O2 Ba1 O8 130.88(9) . 1_655
O1 Ba1 O8 79.41(7) . 1_655
O6 Ba1 O8 81.95(9) 1_655 1_655
O4 Ba1 O8 74.26(8) . 1_655
O1N Ba1 O8 19.9(2) 1_655 1_655
O4 Ba1 O8 81.32(7) 5_665 1_655
O3 Ba1 O8 57.31(8) . 1_655
O5 Ba1 O2 46.15(5) 5_665 8_656
O2 Ba1 O2 76.89(3) . 8_656
O1 Ba1 O2 71.45(5) . 8_656
O6 Ba1 O2 70.85(5) 1_655 8_656
O4 Ba1 O2 141.94(5) . 8_656
O1N Ba1 O2 124.7(2) 1_655 8_656
O4 Ba1 O2 109.48(5) 5_665 8_656
O3 Ba1 O2 125.45(6) . 8_656
O8 Ba1 O2 143.78(8) 1_655 8_656
O5 Ba1 C2 23.06(6) 5_665 .
O2 Ba1 C2 77.01(6) . .
O1 Ba1 C2 93.97(6) . .
O6 Ba1 C2 70.05(6) 1_655 .
O4 Ba1 C2 124.62(6) . .
O1N Ba1 C2 132.9(2) 1_655 .
O4 Ba1 C2 88.30(6) 5_665 .
O3 Ba1 C2 144.52(7) . .
O8 Ba1 C2 152.00(9) 1_655 .
O2 Ba1 C2 23.20(6) 8_656 .
O5 Ba1 Ba1 154.97(4) 5_665 7_565
O2 Ba1 Ba1 112.44(4) . 7_565
O1 Ba1 Ba1 39.80(4) . 7_565
O6 Ba1 Ba1 87.40(4) 1_655 7_565
O4 Ba1 Ba1 101.29(4) . 7_565
O1N Ba1 Ba1 40.84(13) 1_655 7_565
O4 Ba1 Ba1 122.18(4) 5_665 7_565
O3 Ba1 Ba1 42.19(4) . 7_565
O8 Ba1 Ba1 42.38(6) 1_655 7_565
O2 Ba1 Ba1 111.18(4) 8_656 7_565
C2 Ba1 Ba1 133.13(5) . 7_565
O7 Ba2 O5 75.5(2) . .
O7 Ba2 O5 75.5(2) . 7_565
O5 Ba2 O5 79.00(8) . 7_565
O7 Ba2 O2N 131.0(4) . 1_655
O5 Ba2 O2N 67.3(2) . 1_655
O5 Ba2 O2N 67.3(2) 7_565 1_655
O7 Ba2 O6 79.2(2) . 7_565
O5 Ba2 O6 153.99(5) . 7_565
O5 Ba2 O6 89.11(5) 7_565 7_565
O2N Ba2 O6 128.93(11) 1_655 7_565
O7 Ba2 O6 79.2(2) . .
O5 Ba2 O6 89.11(5) . .
O5 Ba2 O6 153.99(5) 7_565 .
O2N Ba2 O6 128.92(11) 1_655 .
O6 Ba2 O6 91.88(7) 7_565 .
O7 Ba2 O3 139.3(3) . .
O5 Ba2 O3 131.75(5) . .
O5 Ba2 O3 131.75(5) 7_565 .
O2N Ba2 O3 89.7(3) 1_655 .
O6 Ba2 O3 72.88(5) 7_565 .
O6 Ba2 O3 72.88(5) . .
O7 Ba2 O3N 5.9(9) . .
O5 Ba2 O3N 71.1(5) . .
O5 Ba2 O3N 71.1(5) 7_565 .
O2N Ba2 O3N 125.1(7) 1_655 .
O6 Ba2 O3N 83.2(4) 7_565 .
O6 Ba2 O3N 83.2(4) . .
O3 Ba2 O3N 145.2(6) . .
O7 Ba2 O8 163.2(3) . 1_655
O5 Ba2 O8 91.65(7) . 1_655
O5 Ba2 O8 91.65(7) 7_565 1_655
O2N Ba2 O8 32.2(3) 1_655 1_655
O6 Ba2 O8 111.92(6) 7_565 1_655
O6 Ba2 O8 111.92(6) . 1_655
O3 Ba2 O8 57.51(9) . 1_655
O3N Ba2 O8 157.3(6) . 1_655
O7 Ba2 O4 111.64(6) . .
O5 Ba2 O4 68.22(5) . .
O5 Ba2 O4 142.49(5) 7_565 .
O2N Ba2 O4 83.14(11) 1_655 .
O6 Ba2 O4 128.17(5) 7_565 .
O6 Ba2 O4 45.78(5) . .
O3 Ba2 O4 67.32(3) . .
O3N Ba2 O4 112.55(9) . .
O8 Ba2 O4 72.19(4) 1_655 .
O7 Ba2 O4 111.64(6) . 7_565
O5 Ba2 O4 142.49(5) . 7_565
O5 Ba2 O4 68.22(5) 7_565 7_565
O2N Ba2 O4 83.14(11) 1_655 7_565
O6 Ba2 O4 45.78(5) 7_565 7_565
O6 Ba2 O4 128.17(5) . 7_565
O3 Ba2 O4 67.32(3) . 7_565
O3N Ba2 O4 112.55(9) . 7_565
O8 Ba2 O4 72.19(4) 1_655 7_565
O4 Ba2 O4 132.47(7) . 7_565
O7 Ba2 C1 95.90(15) . 7_565
O5 Ba2 C1 157.42(6) . 7_565
O5 Ba2 C1 78.63(6) 7_565 7_565
O2N Ba2 C1 106.34(12) 1_655 7_565
O6 Ba2 C1 22.60(5) 7_565 7_565
O6 Ba2 C1 110.04(6) . 7_565
O3 Ba2 C1 67.71(4) . 7_565
O3N Ba2 C1 98.6(3) . 7_565
O8 Ba2 C1 92.03(5) 1_655 7_565
O4 Ba2 C1 133.87(5) . 7_565
O4 Ba2 C1 23.20(5) 7_565 7_565
C3 O1 Ba1 116.27(12) . .
C3 O1 Ba1 116.27(12) . 7_565
Ba1 O1 Ba1 100.39(8) . 7_565
C2 O2 Ba1 128.53(16) 8_556 .
C2 O2 Ba1 90.16(14) 8_556 8_556
Ba1 O2 Ba1 135.84(7) . 8_556
C3 O3 Ba2 113.0(2) 2_455 .
C3 O3 Ba1 121.17(12) 2_455 7_565
Ba2 O3 Ba1 101.05(6) . 7_565
C3 O3 Ba1 121.17(12) 2_455 .
Ba2 O3 Ba1 101.05(6) . .
Ba1 O3 Ba1 95.61(7) 7_565 .
C1 O4 Ba1 120.06(14) . .
C1 O4 Ba1 117.69(14) . 5_665
Ba1 O4 Ba1 114.18(6) . 5_665
C1 O4 Ba2 91.31(14) . .
Ba1 O4 Ba2 101.51(6) . .
Ba1 O4 Ba2 106.05(5) 5_665 .
C2 O5 Ba2 136.86(16) 5_665 .
C2 O5 Ba1 98.30(14) 5_665 5_665
Ba2 O5 Ba1 116.28(6) . 5_665
C1 O6 Ba1 133.43(15) . 1_455
C1 O6 Ba2 98.13(14) . .
Ba1 O6 Ba2 127.76(6) 1_455 .
O6 C1 O4 124.7(2) . .
O6 C1 Ba2 59.27(13) . .
O4 C1 Ba2 65.49(13) . .
O6 C1 H1 117.7 . .
O4 C1 H1 117.7 . .
Ba2 C1 H1 175.6 . .
O2 C2 O5 124.8(2) 8_656 5_665
O2 C2 Ba1 66.65(13) 8_656 .
O5 C2 Ba1 58.64(13) 5_665 .
O2 C2 H2 117.6 8_656 .
O5 C2 H2 117.6 5_665 .
Ba1 C2 H2 171.8 . .
O3 C3 O1 126.9(3) 2 .
O3 C3 H3 116.6 2 .
O1 C3 H3 116.6 . .
O7 C4 O8 134.7(6) . .
O7 C4 H4 112.7 . .
O8 C4 H4 112.7 . .
C4 O7 Ba2 139.2(6) . .
C4 O8 Ba1 123.20(16) . 1_455
C4 O8 Ba1 123.20(16) . 7_465
Ba1 O8 Ba1 95.23(11) 1_455 7_465
C4 O8 Ba2 110.7(3) . 1_455
Ba1 O8 Ba2 100.05(10) 1_455 1_455
Ba1 O8 Ba2 100.05(10) 7_465 1_455
Ba1 O1N Ba1 98.3(3) 1_455 7_465
Ba1 O1N Ba2 110.8(3) 1_455 .
Ba1 O1N Ba2 110.8(3) 7_465 .

loop_
_geom_bond_atom_site_label_1
_geom_bond_atom_site_label_2
_geom_bond_distance
_geom_bond_site_symmetry_2
Ba1 O5 2.7485(18) 5_665
Ba1 O2 2.7681(17) .
Ba1 O1 2.7847(17) .
Ba1 O6 2.7883(18) 1_655
Ba1 O4 2.7974(17) .
Ba1 O1N 2.828(6) 1_655
Ba1 O4 2.8660(17) 5_665
Ba1 O3 2.8875(17) .
Ba1 O8 2.896(3) 1_655
Ba1 O2 2.9242(18) 8_656
Ba1 C2 3.185(3) .
Ba1 Ba1 4.2786(7) 7_565
Ba2 O7 2.674(17) .
Ba2 O5 2.7091(17) .
Ba2 O5 2.7091(17) 7_565
Ba2 O2N 2.725(14) 1_655
Ba2 O6 2.8012(18) 7_565
Ba2 O6 2.8012(18) .
Ba2 O3 2.866(3) .
Ba2 O3N 2.90(3) .
Ba2 O8 2.899(4) 1_655
Ba2 O4 2.9360(19) .
Ba2 O4 2.9361(19) 7_565
Ba2 C1 3.226(2) 7_565
O1 C3 1.264(4) .
O1 Ba1 2.7847(17) 7_565
O2 C2 1.255(3) 8_556
O2 Ba1 2.9241(18) 8_556
O3 C3 1.252(4) 2_455
O3 Ba1 2.8875(17) 7_565
O4 C1 1.271(3) .
O4 Ba1 2.8660(17) 5_665
O5 C2 1.261(3) 5_665
O5 Ba1 2.7485(18) 5_665
O6 C1 1.252(3) .
O6 Ba1 2.7884(18) 1_455
C1 H1 0.9500 .
C2 O2 1.255(3) 8_656
C2 O5 1.261(3) 5_665
C2 H2 0.9500 .
C3 O3 1.252(4) 2
C3 H3 0.9500 .
C4 O7 1.19(2) .
C4 O8 1.269(5) .
C4 H4 0.9500 .
O8 Ba1 2.896(3) 1_455
O8 Ba1 2.896(3) 7_465
O8 Ba2 2.899(4) 1_455
O1N Ba1 2.828(6) 1_455
O1N Ba1 2.828(6) 7_465
O2N Ba2 2.725(13) 1_455
